data_2243506
loop_
_publ_author_name
'Wheaton, Amelia M.'
'Guzei, Ilia A.'
'Berry, John F.'

_publ_section_title
;
 Structural diversity in copper(I) iodide complexes with
 6-thioxopiperidin-2-one, piperidine-2,6-dithione and
 isoindoline-1,3-dithione ligands
;
_journal_issue 8
_journal_name_full 'Acta Crystallographica Section E'
_journal_page_first 1336
_journal_page_last 1344
_journal_paper_doi 10.1107/S2056989020009676
_journal_volume 76
_journal_year 2020
_chemical_absolute_configuration ad
_chemical_formula_iupac '[Cu I (C8 H5 N S2)]'
_chemical_formula_moiety 'C8 H5 Cu I N S2'
_chemical_formula_sum 'C8 H5 Cu I N S2'
_chemical_formula_weight 369.69
_chemical_name_systematic Poly[(\m-isoindoline-1,3-dithione-\k^2^<i>S</i>:<i>S</i>)copper(I)]-\m~3~-iodido]
_space_group_crystal_system monoclinic
_space_group_IT_number 9
_space_group_name_Hall 'C -2yc'
_space_group_name_H-M_alt 'C 1 c 1'
_atom_sites_solution_hydrogens geom
_atom_sites_solution_primary dual
_audit_creation_method
;
OLEX2
(compiled 2020.05.22 svn.r1d9e7f8d for OlexSys, GUI svn.r6115)
;
_cell_angle_alpha 90
_cell_angle_beta 92.98(2)
_cell_angle_gamma 90
_cell_formula_units_Z 4
_cell_length_a 15.174(5)
_cell_length_b 4.1188(16)
_cell_length_c 15.785(6)
_cell_measurement_reflns_used 4507
_cell_measurement_temperature 100.0
_cell_measurement_theta_max 31.885
_cell_measurement_theta_min 2.584
_cell_volume 985.2(6)
_computing_cell_refinement
;
APEX3  (Bruker, 2017)
;
_computing_data_collection
;
APEX3  (Bruker, 2017)
;
_computing_data_reduction
;
APEX3  (Bruker, 2017)
;
_computing_molecular_graphics
;
<i>OLEX2</i> (Dolomanov <i>et al.</i>,  2009)
;
_computing_publication_material
;
<i>OLEX2</i> (Dolomanov <i>et al.</i>,  2009)
;
_computing_structure_refinement
;
SHELXL (Sheldrick, 2015b)
;
_computing_structure_solution
;
SHELXT (Sheldrick, 2015a)
;
_diffrn_ambient_temperature 100.0
_diffrn_detector 'charge-coupled device (CCD) area detector'
_diffrn_detector_area_resol_mean 7.9
_diffrn_measured_fraction_theta_full 1.000
_diffrn_measured_fraction_theta_max 0.968
_diffrn_measurement_device 'three-circle diffractometer'
_diffrn_measurement_device_type 'Bruker APEXII Quazar'
_diffrn_measurement_method '0.5\% \w and 0.5\% \f scans'
_diffrn_radiation_monochromator 'mirror optics'
_diffrn_radiation_probe x-ray
_diffrn_radiation_type 'Mo K\a'
_diffrn_radiation_wavelength 0.71073
_diffrn_reflns_av_R_equivalents 0.0412
_diffrn_reflns_av_unetI/netI 0.0457
_diffrn_reflns_limit_h_max 22
_diffrn_reflns_limit_h_min -22
_diffrn_reflns_limit_k_max 6
_diffrn_reflns_limit_k_min -6
_diffrn_reflns_limit_l_max 23
_diffrn_reflns_limit_l_min -23
_diffrn_reflns_number 11871
_diffrn_reflns_theta_full 25.000
_diffrn_reflns_theta_max 33.190
_diffrn_reflns_theta_min 2.584
_diffrn_source 'microfocus sealed X-ray tube'
_diffrn_source_current 0.6
_diffrn_source_power 0.03
_diffrn_source_voltage 50.0
_exptl_absorpt_coefficient_mu 5.720
_exptl_absorpt_correction_T_max 0.4036
_exptl_absorpt_correction_T_min 0.3220
_exptl_absorpt_correction_type multi-scan
_exptl_absorpt_process_details
;
(SADABS; Bruker, 2016)
;
_exptl_crystal_colour black
_exptl_crystal_density_diffrn 2.492
_exptl_crystal_density_method 'not measured'
_exptl_crystal_description block
_exptl_crystal_F_000 696
_exptl_crystal_size_max 0.297
_exptl_crystal_size_mid 0.016
_exptl_crystal_size_min 0.01
_refine_diff_density_max 3.174
_refine_diff_density_min -1.131
_refine_ls_abs_structure_details
;
Flack <i>x</i> determined using 1438 quotients
[(<i>I</i>^+^)-(<i>I</i>^-^)]/[(<i>I</i>^+^)+(<i>I</i>^-^)]
(Parsons <i>et al.</i>,  2013)
;
_refine_ls_abs_structure_Flack 0.034(12)
_refine_ls_extinction_method none
_refine_ls_goodness_of_fit_ref 1.056
_refine_ls_hydrogen_treatment constr
_refine_ls_matrix_type full
_refine_ls_number_parameters 118
_refine_ls_number_reflns 3603
_refine_ls_number_restraints 2
_refine_ls_restrained_S_all 1.056
_refine_ls_R_factor_all 0.0429
_refine_ls_R_factor_gt 0.0360
_refine_ls_shift/su_max 0.000
_refine_ls_shift/su_mean 0.000
_refine_ls_structure_factor_coef Fsqd
_refine_ls_weighting_details 'w=1/[\s^2^(Fo^2^)+(0.0417P)^2^+7.0163P] where P=(Fo^2^+2Fc^2^)/3'
_refine_ls_weighting_scheme calc
_refine_ls_wR_factor_gt 0.0866
_refine_ls_wR_factor_ref 0.0890
_reflns_number_gt 3226
_reflns_number_total 3603
_reflns_threshold_expression 'I > 2\s(I)'
_cod_data_source_file zl2791sup1.cif
_cod_data_source_block V
_cod_database_code 2243506
_shelx_space_group_comment
;
The symmetry employed for this shelxl refinement is uniquely defined
by the following loop, which should always be used as a source of
symmetry information in preference to the above space-group names.
They are only intended as comments.
;
_shelx_estimated_absorpt_t_min 0.281
_shelx_estimated_absorpt_t_max 0.945

loop_
_space_group_symop_operation_xyz
'x, y, z'
'x, -y, z+1/2'
'x+1/2, y+1/2, z'
'x+1/2, -y+1/2, z+1/2'

loop_
_atom_site_type_symbol
_atom_site_label
_atom_site_fract_x
_atom_site_fract_y
_atom_site_fract_z
_atom_site_U_iso_or_equiv
_atom_site_adp_type
_atom_site_calc_flag
_atom_site_occupancy
_atom_site_disorder_assembly
_atom_site_disorder_group
I I1 0.68957(2) 0.10931(10) 0.74974(2) 0.01374(11) Uani d 1 . .
Cu Cu1 0.59491(6) 0.5992(2) 0.69164(6) 0.0146(2) Uani d 1 . .
S S1 0.60747(14) 0.6607(5) 0.54996(12) 0.0139(3) Uani d 1 . .
S S2 0.46550(14) 0.2757(5) 0.25028(12) 0.0146(3) Uani d 1 . .
N N1 0.5450(5) 0.4774(16) 0.3969(4) 0.0133(12) Uani d 1 . .
H H1 0.587624 0.579000 0.371951 0.016 Uiso calc 1 . .
C C1 0.5382(5) 0.4700(18) 0.4850(5) 0.0122(13) Uani d 1 . .
C C2 0.4596(5) 0.2691(18) 0.4975(5) 0.0124(14) Uani d 1 . .
C C3 0.4197(5) 0.1812(19) 0.5712(5) 0.0147(14) Uani d 1 . .
H H3 0.442699 0.252848 0.625113 0.018 Uiso calc 1 . .
C C4 0.3448(5) -0.015(2) 0.5639(5) 0.0148(14) Uani d 1 . .
H H4 0.316667 -0.082004 0.613403 0.018 Uiso calc 1 . .
C C5 0.3106(5) -0.115(2) 0.4828(5) 0.0165(15) Uani d 1 . .
H H5 0.259718 -0.249734 0.478913 0.020 Uiso calc 1 . .
C C6 0.3493(5) -0.0227(18) 0.4093(5) 0.0128(13) Uani d 1 . .
H H6 0.325668 -0.090075 0.355269 0.015 Uiso calc 1 . .
C C7 0.4244(5) 0.1733(18) 0.4172(5) 0.0125(13) Uani d 1 . .
C C8 0.4795(5) 0.3123(19) 0.3538(5) 0.0118(13) Uani d 1 . .

loop_
_atom_site_aniso_label
_atom_site_aniso_U_11
_atom_site_aniso_U_22
_atom_site_aniso_U_33
_atom_site_aniso_U_12
_atom_site_aniso_U_13
_atom_site_aniso_U_23
I1 0.0131(2) 0.01109(17) 0.0169(2) -0.0009(2) -0.00081(15) -0.0008(2)
Cu1 0.0155(5) 0.0162(5) 0.0122(5) -0.0008(4) 0.0004(4) -0.0010(4)
S1 0.0141(9) 0.0150(8) 0.0124(8) 0.0001(6) 0.0003(7) -0.0011(6)
S2 0.0132(8) 0.0185(9) 0.0120(8) -0.0011(7) -0.0002(7) -0.0017(7)
N1 0.014(3) 0.014(3) 0.012(3) 0.001(2) 0.001(2) 0.001(2)
C1 0.012(3) 0.012(3) 0.013(3) 0.003(2) 0.000(3) 0.002(3)
C2 0.012(4) 0.009(3) 0.017(3) 0.006(3) 0.002(3) 0.000(2)
C3 0.014(3) 0.013(3) 0.017(3) 0.002(3) 0.002(3) 0.001(3)
C4 0.010(3) 0.018(3) 0.017(4) 0.001(3) 0.003(3) 0.002(3)
C5 0.012(3) 0.018(4) 0.019(4) -0.002(3) -0.003(3) 0.001(3)
C6 0.011(3) 0.011(3) 0.017(3) 0.000(2) -0.001(3) 0.001(3)
C7 0.015(3) 0.009(3) 0.014(3) 0.002(2) 0.002(3) 0.001(2)
C8 0.011(3) 0.013(3) 0.012(3) 0.003(2) 0.002(3) 0.000(2)

loop_
_atom_type_symbol
_atom_type_description
_atom_type_scat_dispersion_real
_atom_type_scat_dispersion_imag
_atom_type_scat_source
C C 0.0033 0.0016 'International Tables Vol C Tables 4.2.6.8 and 6.1.1.4'
H H 0.0000 0.0000 'International Tables Vol C Tables 4.2.6.8 and 6.1.1.4'
Cu Cu 0.3201 1.2651 'International Tables Vol C Tables 4.2.6.8 and 6.1.1.4'
I I -0.4742 1.8119 'International Tables Vol C Tables 4.2.6.8 and 6.1.1.4'
N N 0.0061 0.0033 'International Tables Vol C Tables 4.2.6.8 and 6.1.1.4'
S S 0.1246 0.1234 'International Tables Vol C Tables 4.2.6.8 and 6.1.1.4'

loop_
_geom_angle_atom_site_label_1
_geom_angle_atom_site_label_2
_geom_angle_atom_site_label_3
_geom_angle_site_symmetry_1
_geom_angle_site_symmetry_3
_geom_angle
_geom_angle_publ_flag
Cu1 I1 Cu1 . 1_545 102.12(4) ?
I1 Cu1 I1 . 1_565 102.12(4) ?
S1 Cu1 I1 . 1_565 100.30(6) ?
S1 Cu1 I1 . . 111.05(6) ?
S1 Cu1 S2 . 2_565 119.65(8) ?
S2 Cu1 I1 2_565 1_565 98.16(7) ?
S2 Cu1 I1 2_565 . 120.16(7) ?
C1 S1 Cu1 . . 118.8(3) ?
C8 S2 Cu1 . 2_564 108.3(3) ?
C1 N1 H1 . . 123.3 ?
C8 N1 H1 . . 123.3 ?
C8 N1 C1 . . 113.3(7) ?
N1 C1 S1 . . 122.3(6) ?
N1 C1 C2 . . 104.3(7) ?
C2 C1 S1 . . 133.3(6) ?
C3 C2 C1 . . 130.6(7) ?
C3 C2 C7 . . 121.4(7) ?
C7 C2 C1 . . 108.0(7) ?
C2 C3 H3 . . 120.9 ?
C2 C3 C4 . . 118.1(8) ?
C4 C3 H3 . . 120.9 ?
C3 C4 H4 . . 120.0 ?
C3 C4 C5 . . 120.1(8) ?
C5 C4 H4 . . 120.0 ?
C4 C5 H5 . . 119.1 ?
C6 C5 C4 . . 121.8(8) ?
C6 C5 H5 . . 119.1 ?
C5 C6 H6 . . 121.1 ?
C5 C6 C7 . . 117.7(7) ?
C7 C6 H6 . . 121.1 ?
C2 C7 C8 . . 107.7(7) ?
C6 C7 C2 . . 120.9(7) ?
C6 C7 C8 . . 131.4(7) ?
N1 C8 S2 . . 126.7(6) ?
N1 C8 C7 . . 106.6(6) ?
C7 C8 S2 . . 126.7(6) ?

loop_
_geom_bond_atom_site_label_1
_geom_bond_atom_site_label_2
_geom_bond_site_symmetry_2
_geom_bond_distance
_geom_bond_publ_flag
I1 Cu1 . 2.6152(13) y
I1 Cu1 1_545 2.6798(13) y
Cu1 S1 . 2.269(2) y
Cu1 S2 2_565 2.273(2) y
S1 C1 . 1.632(8) ?
S2 C8 . 1.645(7) ?
N1 H1 . 0.8800 ?
N1 C1 . 1.400(10) ?
N1 C8 . 1.357(10) ?
C1 C2 . 1.473(11) ?
C2 C3 . 1.388(11) ?
C2 C7 . 1.405(11) ?
C3 H3 . 0.9500 ?
C3 C4 . 1.394(12) ?
C4 H4 . 0.9500 ?
C4 C5 . 1.417(12) ?
C5 H5 . 0.9500 ?
C5 C6 . 1.380(11) ?
C6 H6 . 0.9500 ?
C6 C7 . 1.396(11) ?
C7 C8 . 1.455(11) ?

loop_
_geom_hbond_atom_site_label_D
_geom_hbond_atom_site_label_H
_geom_hbond_atom_site_label_A
_geom_hbond_site_symmetry_A
_geom_hbond_distance_DH
_geom_hbond_distance_HA
_geom_hbond_distance_DA
_geom_hbond_angle_DHA
_geom_hbond_publ_flag
N1 H1 I1 2_564 0.88 2.84 3.692(7) 163.2 yes

loop_
_geom_torsion_atom_site_label_1
_geom_torsion_atom_site_label_2
_geom_torsion_atom_site_label_3
_geom_torsion_atom_site_label_4
_geom_torsion_site_symmetry_1
_geom_torsion_site_symmetry_2
_geom_torsion_site_symmetry_3
_geom_torsion_site_symmetry_4
_geom_torsion
_geom_torsion_publ_flag
Cu1 S1 C1 N1 . . . . -175.6(5) ?
Cu1 S1 C1 C2 . . . . 5.3(9) ?
Cu1 S2 C8 N1 2_564 . . . 18.3(8) ?
Cu1 S2 C8 C7 2_564 . . . -161.5(6) ?
S1 C1 C2 C3 . . . . 0.4(13) ?
S1 C1 C2 C7 . . . . 178.6(6) ?
N1 C1 C2 C3 . . . . -178.9(8) ?
N1 C1 C2 C7 . . . . -0.6(8) ?
C1 N1 C8 S2 . . . . 178.7(6) ?
C1 N1 C8 C7 . . . . -1.5(9) ?
C1 C2 C3 C4 . . . . -179.8(8) ?
C1 C2 C7 C6 . . . . 179.5(7) ?
C1 C2 C7 C8 . . . . -0.2(8) ?
C2 C3 C4 C5 . . . . -1.0(12) ?
C2 C7 C8 S2 . . . . -179.1(6) ?
C2 C7 C8 N1 . . . . 1.0(8) ?
C3 C2 C7 C6 . . . . -2.0(11) ?
C3 C2 C7 C8 . . . . 178.2(7) ?
C3 C4 C5 C6 . . . . -0.2(12) ?
C4 C5 C6 C7 . . . . 0.4(12) ?
C5 C6 C7 C2 . . . . 0.7(11) ?
C5 C6 C7 C8 . . . . -179.6(8) ?
C6 C7 C8 S2 . . . . 1.1(12) ?
C6 C7 C8 N1 . . . . -178.7(8) ?
C7 C2 C3 C4 . . . . 2.1(11) ?
C8 N1 C1 S1 . . . . -178.0(6) ?
C8 N1 C1 C2 . . . . 1.3(8) ?

_cod_database_fobs_code 2243506
